data_2237308
loop_
_publ_author_name
'Elgemeie, Galal H.'
'Sayed, Shahinaz H.'
'Jones, Peter G.'

_publ_section_title
;
 (<i>E</i>)-3-Amino-4-(2-phenylhydrazinylidene)-1<i>H</i>-pyrazol-5(4<i>H</i>)-one
;
_journal_coeditor_code GG2105
_journal_issue 2
_journal_name_full 'Acta Crystallographica Section E'
_journal_page_first o187
_journal_paper_doi 10.1107/S1600536812050854
_journal_volume 69
_journal_year 2013
_chemical_formula_iupac 'C9 H9 N5 O'
_chemical_formula_moiety 'C9 H9 N5 O'
_chemical_formula_sum 'C9 H9 N5 O'
_chemical_formula_weight 203.21
_chemical_melting_point 518
_chemical_name_systematic
;
(<i>E</i>)-3-Amino-4-(2-phenylhydrazinylidene)-1<i>H</i>-
pyrazol-5(4<i>H</i>)-one
;
_space_group_IT_number 14
_symmetry_cell_setting monoclinic
_symmetry_space_group_name_Hall '-P 2ybc'
_symmetry_space_group_name_H-M 'P 1 21/c 1'
_atom_sites_solution_hydrogens geom
_atom_sites_solution_primary direct
_atom_sites_solution_secondary difmap
_audit_creation_method SHELXL-97
_cell_angle_alpha 90.00
_cell_angle_beta 103.094(3)
_cell_angle_gamma 90.00
_cell_formula_units_Z 4
_cell_length_a 6.7380(2)
_cell_length_b 13.4310(4)
_cell_length_c 10.4563(3)
_cell_measurement_reflns_used 18413
_cell_measurement_temperature 100(2)
_cell_measurement_theta_max 75.6298
_cell_measurement_theta_min 3.2878
_cell_volume 921.67(5)
_computing_cell_refinement
;
CrysAlis PRO (Oxford Diffraction, 2009)
;
_computing_data_collection
;
CrysAlis PRO (Oxford Diffraction, 2009)
;
_computing_data_reduction
;
CrysAlis PRO (Oxford Diffraction, 2009)
;
_computing_molecular_graphics 'XP in SHELXTL (Sheldrick, 2008)'
_computing_publication_material 'SHELXL97 (Sheldrick, 2008)'
_computing_structure_refinement 'SHELXL97 (Sheldrick, 2008)'
_computing_structure_solution 'SHELXS97 (Sheldrick, 2008)'
_diffrn_ambient_temperature 100(2)
_diffrn_detector_area_resol_mean 10.3543
_diffrn_measured_fraction_theta_full 1.000
_diffrn_measured_fraction_theta_max 0.997
_diffrn_measurement_device_type 'Oxford Diffraction Xcalibur (Atlas, Nova)'
_diffrn_measurement_method \w-scan
_diffrn_radiation_monochromator mirror
_diffrn_radiation_source 'Nova (Cu) X-ray Source'
_diffrn_radiation_type CuK\a
_diffrn_radiation_wavelength 1.54184
_diffrn_reflns_av_R_equivalents 0.0290
_diffrn_reflns_av_sigmaI/netI 0.0091
_diffrn_reflns_limit_h_max 8
_diffrn_reflns_limit_h_min -8
_diffrn_reflns_limit_k_max 16
_diffrn_reflns_limit_k_min -16
_diffrn_reflns_limit_l_max 13
_diffrn_reflns_limit_l_min -13
_diffrn_reflns_number 26682
_diffrn_reflns_theta_full 75.00
_diffrn_reflns_theta_max 75.82
_diffrn_reflns_theta_min 5.45
_exptl_absorpt_coefficient_mu 0.861
_exptl_absorpt_correction_T_max 1.00000
_exptl_absorpt_correction_T_min 0.66760
_exptl_absorpt_correction_type multi-scan
_exptl_absorpt_process_details
;
(CrysAlis PRO; Oxford Diffraction, 2009)
;
_exptl_crystal_colour orange-brown
_exptl_crystal_density_diffrn 1.464
_exptl_crystal_density_method 'not measured'
_exptl_crystal_description tablet
_exptl_crystal_F_000 424
_exptl_crystal_size_max 0.15
_exptl_crystal_size_mid 0.10
_exptl_crystal_size_min 0.03
_refine_diff_density_max 0.166
_refine_diff_density_min -0.258
_refine_ls_extinction_method none
_refine_ls_goodness_of_fit_ref 1.052
_refine_ls_hydrogen_treatment mixed
_refine_ls_matrix_type full
_refine_ls_number_parameters 152
_refine_ls_number_reflns 1914
_refine_ls_number_restraints 0
_refine_ls_restrained_S_all 1.052
_refine_ls_R_factor_all 0.0338
_refine_ls_R_factor_gt 0.0323
_refine_ls_shift/su_max 0.000
_refine_ls_shift/su_mean 0.000
_refine_ls_structure_factor_coef Fsqd
_refine_ls_weighting_details 'w=1/[\s^2^(Fo^2^)+(0.0473P)^2^+0.2869P] where P=(Fo^2^+2Fc^2^)/3'
_refine_ls_weighting_scheme calc
_refine_ls_wR_factor_gt 0.0858
_refine_ls_wR_factor_ref 0.0873
_reflns_number_gt 1807
_reflns_number_total 1914
_reflns_threshold_expression I>2\s(I)
_cod_data_source_file gg2105.cif
_cod_data_source_block I
_cod_original_sg_symbol_H-M 'P 21/c'
_cod_database_code 2237308
_cod_database_fobs_code 2237308

loop_
_symmetry_equiv_pos_as_xyz
'x, y, z'
'-x, y+1/2, -z+1/2'
'-x, -y, -z'
'x, -y-1/2, z-1/2'

loop_
_atom_site_type_symbol
_atom_site_label
_atom_site_fract_x
_atom_site_fract_y
_atom_site_fract_z
_atom_site_U_iso_or_equiv
_atom_site_adp_type
_atom_site_calc_flag
_atom_site_refinement_flags
_atom_site_occupancy
_atom_site_symmetry_multiplicity
O O1 0.09284(11) 0.44649(5) 0.17545(7) 0.02234(19) Uani d . 1 1
N N1 0.06030(14) 0.60858(6) 0.09217(8) 0.0210(2) Uani d . 1 1
H H01 0.008(2) 0.5972(11) 0.0053(16) 0.036(4) Uiso d . 1 1
N N2 0.08679(13) 0.70841(6) 0.13887(8) 0.0210(2) Uani d . 1 1
C C3 0.15061(15) 0.70044(7) 0.26628(10) 0.0188(2) Uani d . 1 1
C C4 0.16773(15) 0.59729(7) 0.30772(10) 0.0182(2) Uani d . 1 1
C C5 0.10365(15) 0.53946(8) 0.18664(9) 0.0190(2) Uani d . 1 1
N N3 0.19896(14) 0.77858(7) 0.35089(9) 0.0230(2) Uani d . 1 1
H H03B 0.202(2) 0.7633(12) 0.4385(16) 0.041(4) Uiso d . 1 1
H H03A 0.135(2) 0.8364(12) 0.3206(15) 0.036(4) Uiso d . 1 1
N N4 0.22316(12) 0.56774(6) 0.42917(8) 0.0180(2) Uani d . 1 1
N N5 0.22648(13) 0.47167(6) 0.45303(8) 0.0193(2) Uani d . 1 1
H H05 0.189(2) 0.4280(12) 0.3870(15) 0.034(4) Uiso d . 1 1
C C11 0.28700(14) 0.43692(8) 0.58298(10) 0.0190(2) Uani d . 1 1
C C12 0.28637(16) 0.33470(8) 0.60446(11) 0.0229(2) Uani d . 1 1
H H12 0.2442 0.2901 0.5329 0.028 Uiso calc R 1 1
C C13 0.34813(16) 0.29858(8) 0.73178(11) 0.0268(3) Uani d . 1 1
H H13 0.3487 0.2289 0.7473 0.032 Uiso calc R 1 1
C C14 0.40897(16) 0.36360(9) 0.83626(11) 0.0283(3) Uani d . 1 1
H H14 0.4516 0.3386 0.9232 0.034 Uiso calc R 1 1
C C15 0.40732(17) 0.46548(9) 0.81331(10) 0.0271(3) Uani d . 1 1
H H15 0.4484 0.5099 0.8851 0.033 Uiso calc R 1 1
C C16 0.34645(16) 0.50330(8) 0.68682(10) 0.0223(2) Uani d . 1 1
H H16 0.3454 0.5730 0.6715 0.027 Uiso calc R 1 1

loop_
_atom_site_aniso_label
_atom_site_aniso_U_11
_atom_site_aniso_U_22
_atom_site_aniso_U_33
_atom_site_aniso_U_12
_atom_site_aniso_U_13
_atom_site_aniso_U_23
O1 0.0293(4) 0.0182(4) 0.0181(4) -0.0032(3) 0.0024(3) -0.0003(3)
N1 0.0273(5) 0.0194(4) 0.0149(4) -0.0021(3) 0.0018(3) 0.0002(3)
N2 0.0249(4) 0.0182(4) 0.0193(4) -0.0005(3) 0.0038(3) 0.0006(3)
C3 0.0188(5) 0.0190(5) 0.0189(5) 0.0015(4) 0.0045(4) 0.0008(4)
C4 0.0188(5) 0.0189(5) 0.0166(5) 0.0006(4) 0.0036(4) -0.0002(4)
C5 0.0199(5) 0.0205(5) 0.0164(5) -0.0012(4) 0.0038(4) 0.0008(4)
N3 0.0310(5) 0.0173(4) 0.0199(4) 0.0032(4) 0.0042(4) -0.0004(3)
N4 0.0190(4) 0.0179(4) 0.0172(4) 0.0019(3) 0.0042(3) 0.0012(3)
N5 0.0237(4) 0.0178(4) 0.0155(4) 0.0001(3) 0.0028(3) -0.0002(3)
C11 0.0170(4) 0.0228(5) 0.0170(5) 0.0015(4) 0.0039(4) 0.0034(4)
C12 0.0216(5) 0.0225(5) 0.0246(5) 0.0002(4) 0.0049(4) 0.0016(4)
C13 0.0229(5) 0.0262(6) 0.0316(6) 0.0021(4) 0.0071(4) 0.0107(4)
C14 0.0239(5) 0.0384(7) 0.0220(5) 0.0025(5) 0.0040(4) 0.0111(5)
C15 0.0272(5) 0.0360(6) 0.0175(5) -0.0002(5) 0.0034(4) 0.0008(4)
C16 0.0238(5) 0.0242(5) 0.0188(5) 0.0006(4) 0.0045(4) 0.0010(4)

loop_
_atom_type_symbol
_atom_type_description
_atom_type_scat_dispersion_real
_atom_type_scat_dispersion_imag
_atom_type_scat_source
C C 0.0181 0.0091 'International Tables Vol C Tables 4.2.6.8 and 6.1.1.4'
H H 0.0000 0.0000 'International Tables Vol C Tables 4.2.6.8 and 6.1.1.4'
N N 0.0311 0.0180 'International Tables Vol C Tables 4.2.6.8 and 6.1.1.4'
O O 0.0492 0.0322 'International Tables Vol C Tables 4.2.6.8 and 6.1.1.4'

loop_
_geom_angle_atom_site_label_1
_geom_angle_atom_site_label_2
_geom_angle_atom_site_label_3
_geom_angle
C5 N1 N2 114.23(8)
C3 N2 N1 105.00(8)
N2 C3 N3 124.94(9)
N2 C3 C4 111.62(9)
N3 C3 C4 123.43(9)
N4 C4 C3 124.69(9)
N4 C4 C5 130.16(9)
C3 C4 C5 105.11(8)
O1 C5 N1 128.54(9)
O1 C5 C4 127.43(9)
N1 C5 C4 104.03(9)
C4 N4 N5 118.26(9)
N4 N5 C11 119.87(8)
C12 C11 C16 121.13(9)
C12 C11 N5 118.19(9)
C16 C11 N5 120.67(9)
C13 C12 C11 119.21(10)
C14 C13 C12 120.42(10)
C13 C14 C15 119.68(10)
C14 C15 C16 120.92(10)
C15 C16 C11 118.64(10)
C5 N1 H01 126.2(10)
N2 N1 H01 119.4(10)
C3 N3 H03B 114.5(10)
C3 N3 H03A 114.0(9)
H03B N3 H03A 115.7(14)
N4 N5 H05 120.4(10)
C11 N5 H05 119.7(10)
C13 C12 H12 120.4
C11 C12 H12 120.4
C14 C13 H13 119.8
C12 C13 H13 119.8
C13 C14 H14 120.2
C15 C14 H14 120.2
C14 C15 H15 119.5
C16 C15 H15 119.5
C15 C16 H16 120.7
C11 C16 H16 120.7

loop_
_geom_bond_atom_site_label_1
_geom_bond_atom_site_label_2
_geom_bond_distance
O1 C5 1.2548(13)
N1 C5 1.3387(13)
N1 N2 1.4242(12)
N2 C3 1.3083(13)
C3 N3 1.3637(13)
C3 C4 1.4484(13)
C4 N4 1.3019(13)
C4 C5 1.4645(13)
N4 N5 1.3134(12)
N5 C11 1.4069(13)
C11 C12 1.3914(15)
C11 C16 1.3918(15)
C12 C13 1.3892(15)
C13 C14 1.3861(17)
C14 C15 1.3890(17)
C15 C16 1.3891(15)
N1 H01 0.909(16)
N3 H03B 0.934(17)
N3 H03A 0.908(16)
N5 H05 0.897(16)
C12 H12 0.9500
C13 H13 0.9500
C14 H14 0.9500
C15 H15 0.9500
C16 H16 0.9500

loop_
_geom_hbond_atom_site_label_D
_geom_hbond_atom_site_label_H
_geom_hbond_atom_site_label_A
_geom_hbond_site_symmetry_A
_geom_hbond_distance_DH
_geom_hbond_distance_HA
_geom_hbond_distance_DA
_geom_hbond_angle_DHA
N1 H01 O1 3_565 0.909(16) 1.949(16) 2.8521(11) 172.0(14)
N3 H03B N2 4_576 0.934(17) 2.424(16) 3.2711(12) 150.8(13)
N3 H03A O1 2 0.908(16) 2.141(15) 2.9635(11) 150.2(13)
N3 H03B N1 4_576 0.934(17) 2.674(16) 3.2562(13) 121.1(12)
N5 H05 O1 . 0.897(16) 2.174(16) 2.8575(11) 132.5(13)

loop_
_geom_torsion_atom_site_label_1
_geom_torsion_atom_site_label_2
_geom_torsion_atom_site_label_3
_geom_torsion_atom_site_label_4
_geom_torsion
C5 N1 N2 C3 0.65(12)
N1 N2 C3 N3 178.81(9)
N1 N2 C3 C4 -0.17(11)
N2 C3 C4 N4 -178.34(9)
N3 C3 C4 N4 2.66(16)
N2 C3 C4 C5 -0.29(12)
N3 C3 C4 C5 -179.29(9)
N2 N1 C5 O1 179.27(9)
N2 N1 C5 C4 -0.81(11)
N4 C4 C5 O1 -1.54(18)
C3 C4 C5 O1 -179.44(10)
N4 C4 C5 N1 178.55(10)
C3 C4 C5 N1 0.65(10)
C3 C4 N4 N5 178.06(9)
C5 C4 N4 N5 0.52(16)
C4 N4 N5 C11 179.53(9)
N4 N5 C11 C12 179.30(8)
N4 N5 C11 C16 -0.93(14)
C16 C11 C12 C13 -0.62(15)
N5 C11 C12 C13 179.15(9)
C11 C12 C13 C14 0.23(16)
C12 C13 C14 C15 0.24(16)
C13 C14 C15 C16 -0.33(17)
C14 C15 C16 C11 -0.05(16)
C12 C11 C16 C15 0.53(15)
N5 C11 C16 C15 -179.24(9)

loop_
_cod_related_entry_id
_cod_related_entry_database
_cod_related_entry_code
1 ChemSpider 4512184
